data_7239827
loop_
_publ_author_name
'Smokrovi\'c, Kristina'
'Stilinovic, Vladimir'

_publ_section_title
;
 Stoichiometry of Adamantylamine-Trinitrophloroglucinol Salts Controlled
 by Solvate Formation
;
_journal_name_full CrystEngComm
_journal_paper_doi 10.1039/C9CE01957J
_journal_year 2020
_chemical_formula_moiety '0.67(C6 N3 O9), 2(C H6 N)'
_chemical_formula_sum 'C6 H12 N4 O6'
_chemical_formula_weight 236.20
_chemical_name_common 'methyl-1-aminium trinitrophloroglucinolate'
_chemical_name_systematic 'methyl-1-aminium trinitrobenzene-1,3,5-tris(olate) '
_space_group_crystal_system monoclinic
_space_group_IT_number 14
_space_group_name_Hall '-P 2ybc'
_space_group_name_H-M_alt 'P 1 21/c 1'
_atom_sites_solution_hydrogens geom
_audit_creation_date 2018-07-03
_audit_creation_method
;
Olex2 1.2
(compiled 2018.05.29 svn.r3508 for OlexSys, GUI svn.r5506)
;
_audit_update_record
;
2018-07-17 deposited with the CCDC.	2020-01-23 downloaded from the CCDC.
;
_cell_angle_alpha 90
_cell_angle_beta 113.363(8)
_cell_angle_gamma 90
_cell_formula_units_Z 6
_cell_length_a 10.2615(7)
_cell_length_b 17.7734(10)
_cell_length_c 8.8411(7)
_cell_measurement_reflns_used 2487
_cell_measurement_temperature 293(2)
_cell_measurement_theta_max 32.2110
_cell_measurement_theta_min 4.6010
_cell_volume 1480.3(2)
_computing_cell_refinement
;
CrystalClear-SM Expert 2.0 r7 (Rigaku, 2011)
;
_computing_data_collection
;
CrystalClear-SM Expert 2.0 r7 (Rigaku, 2011)
;
_computing_data_reduction
;
CrystalClear-SM Expert 2.0 r7 (Rigaku, 2011)
;
_computing_molecular_graphics 'Olex2 (Dolomanov et al., 2009)'
_computing_publication_material 'Olex2 (Dolomanov et al., 2009)'
_computing_structure_refinement 'ShelXL (Sheldrick, 2015)'
_computing_structure_solution 'ShelXT (Sheldrick, 2015)'
_diffrn_ambient_temperature 293(2)
_diffrn_detector CCD
_diffrn_detector_area_resol_mean 28.5714
_diffrn_detector_type 'Rigaku Saturn724+'
_diffrn_measured_fraction_theta_full 0.996
_diffrn_measured_fraction_theta_max 0.997
_diffrn_measurement_details
;
#__ type_ start__ end____ width___ exp.time_
  1 omega  -85.00  -35.00   1.0000    7.2450
omega____ theta____ kappa____ phi______ frames
    -      -28.8477  -77.0000 -180.0000 50

#__ type_ start__ end____ width___ exp.time_
  2 omega  -97.00   41.00   1.0000    7.2450
omega____ theta____ kappa____ phi______ frames
    -      -28.8477    0.0000 -180.0000 138

#__ type_ start__ end____ width___ exp.time_
  3 omega  -85.00  -34.00   1.0000    7.2450
omega____ theta____ kappa____ phi______ frames
    -      -28.8477 -179.0000  -60.0000 51

#__ type_ start__ end____ width___ exp.time_
  4 omega -105.00  -61.00   1.0000    7.2450
omega____ theta____ kappa____ phi______ frames
    -      -28.8477 -179.0000    0.0000 44
;
_diffrn_measurement_device 'AFC12 (Right): Kappa 3 circle'
_diffrn_measurement_device_type 'Rigaku Saturn724+ (2x2 bin mode)'
_diffrn_measurement_method 'profile data from \w-scans'
_diffrn_measurement_specimen_support 'Mitegen 50um'
_diffrn_radiation_collimation 0.3
_diffrn_radiation_monochromator Confocal
_diffrn_radiation_probe x-ray
_diffrn_radiation_type MoK\a
_diffrn_radiation_wavelength 0.71073
_diffrn_reflns_av_R_equivalents 0.0216
_diffrn_reflns_av_unetI/netI 0.0301
_diffrn_reflns_Laue_measured_fraction_full 0.996
_diffrn_reflns_Laue_measured_fraction_max 0.997
_diffrn_reflns_limit_h_max 13
_diffrn_reflns_limit_h_min -14
_diffrn_reflns_limit_k_max 25
_diffrn_reflns_limit_k_min -14
_diffrn_reflns_limit_l_max 12
_diffrn_reflns_limit_l_min -12
_diffrn_reflns_number 9552
_diffrn_reflns_point_group_measured_fraction_full 0.996
_diffrn_reflns_point_group_measured_fraction_max 0.997
_diffrn_reflns_theta_full 25.242
_diffrn_reflns_theta_max 29.995
_diffrn_reflns_theta_min 4.210
_diffrn_source 'Rotating Anode'
_diffrn_source_current 24.0
_diffrn_source_power 1.2
_diffrn_source_target Mo
_diffrn_source_type 'Rotating Anode'
_diffrn_source_voltage 50.0
_exptl_absorpt_coefficient_mu 0.142
_exptl_absorpt_correction_T_max 1.00000
_exptl_absorpt_correction_T_min 0.98263
_exptl_absorpt_correction_type multi-scan
_exptl_absorpt_process_details
;
CrysAlisPro, Agilent Technologies,
Version 1.171.37.35 (release 13-08-2014 CrysAlis171 .NET)
(compiled Aug 13 2014,18:06:01)
Empirical absorption correction using spherical harmonics,
 implemented in SCALE3 ABSPACK scaling algorithm.
;
_exptl_crystal_colour 'clear dark orange'
_exptl_crystal_colour_lustre clear
_exptl_crystal_colour_modifier dark
_exptl_crystal_colour_primary orange
_exptl_crystal_density_diffrn 1.590
_exptl_crystal_description block
_exptl_crystal_F_000 744
_exptl_crystal_size_max 0.8
_exptl_crystal_size_mid 0.4
_exptl_crystal_size_min 0.2
_refine_diff_density_max 0.333
_refine_diff_density_min -0.225
_refine_diff_density_rms 0.051
_refine_ls_extinction_method none
_refine_ls_goodness_of_fit_ref 1.035
_refine_ls_hydrogen_treatment constr
_refine_ls_matrix_type full
_refine_ls_number_parameters 223
_refine_ls_number_reflns 4308
_refine_ls_number_restraints 0
_refine_ls_restrained_S_all 1.035
_refine_ls_R_factor_all 0.0594
_refine_ls_R_factor_gt 0.0443
_refine_ls_shift/su_max 0.001
_refine_ls_shift/su_mean 0.000
_refine_ls_structure_factor_coef Fsqd
_refine_ls_weighting_details 'w=1/[\s^2^(Fo^2^)+(0.0588P)^2^+0.3403P] where P=(Fo^2^+2Fc^2^)/3'
_refine_ls_weighting_scheme calc
_refine_ls_wR_factor_gt 0.1133
_refine_ls_wR_factor_ref 0.1227
_reflns_Friedel_coverage 0.000
_reflns_number_gt 3379
_reflns_number_total 4308
_reflns_threshold_expression 'I > 2\s(I)'
_cod_data_source_file c9ce01957j2.cif
_cod_data_source_block xiii
_cod_original_cell_volume 1480.25(19)
_cod_database_code 7239827
_shelx_shelxl_version_number 2016/4
_shelx_space_group_comment
;
The symmetry employed for this shelxl refinement is uniquely defined
by the following loop, which should always be used as a source of
symmetry information in preference to the above space-group names.
They are only intended as comments.
;
_shelx_estimated_absorpt_t_max 0.972
_shelx_estimated_absorpt_t_min 0.895
_olex2_refinement_description
;
1. Fixed Uiso
 At 1.2 times of:
  All N(H,H,H) groups
 At 1.5 times of:
  All C(H,H,H) groups
2.a Idealised Me refined as rotating group:
 N10(H10A,H10B,H10C), N30(H30A,H30B,H30C), N20(H20A,H20B,H20C), C10(H10D,H10E,
 H10F), C20(H20D,H20E,H20F), C30(H30D,H30E,H30F)
;
_olex2_submission_special_instructions 'No special instructions were received'

loop_
_space_group_symop_operation_xyz
'x, y, z'
'-x, y+1/2, -z+1/2'
'-x, -y, -z'
'x, -y-1/2, z-1/2'

loop_
_atom_site_label
_atom_site_type_symbol
_atom_site_fract_x
_atom_site_fract_y
_atom_site_fract_z
_atom_site_U_iso_or_equiv
_atom_site_adp_type
_atom_site_occupancy
_atom_site_site_symmetry_order
_atom_site_calc_flag
_atom_site_refinement_flags_posn
O103 O 0.99680(10) 0.60399(5) 0.63926(13) 0.0332(2) Uani 1 1 d .
N102 N 1.16436(11) 0.72585(6) 0.63508(14) 0.0269(2) Uani 1 1 d .
O106 O 1.07702(11) 0.86678(5) 0.69420(13) 0.0344(2) Uani 1 1 d .
C103 C 1.04159(12) 0.73482(7) 0.66516(15) 0.0222(2) Uani 1 1 d .
O107 O 0.88333(11) 0.94390(5) 0.75676(14) 0.0373(3) Uani 1 1 d .
C105 C 0.86985(13) 0.81570(7) 0.71169(15) 0.0234(2) Uani 1 1 d .
N103 N 0.80824(11) 0.88719(6) 0.70781(13) 0.0260(2) Uani 1 1 d .
C101 C 0.85407(13) 0.67907(7) 0.73463(16) 0.0239(2) Uani 1 1 d .
N101 N 0.79882(12) 0.61581(6) 0.78384(14) 0.0274(2) Uani 1 1 d .
O109 O 0.69526(12) 0.76274(6) 0.78587(17) 0.0457(3) Uani 1 1 d .
C102 C 0.96758(12) 0.66783(7) 0.67936(15) 0.0226(2) Uani 1 1 d .
O102 O 0.87364(12) 0.55806(6) 0.83105(15) 0.0410(3) Uani 1 1 d .
O108 O 0.67632(10) 0.89394(6) 0.65105(15) 0.0414(3) Uani 1 1 d .
C106 C 0.79725(13) 0.75227(7) 0.74450(16) 0.0256(3) Uani 1 1 d .
C104 C 1.00120(13) 0.81045(7) 0.69058(15) 0.0222(2) Uani 1 1 d .
O105 O 1.20322(12) 0.77551(6) 0.56303(15) 0.0430(3) Uani 1 1 d .
O104 O 1.23932(10) 0.66741(6) 0.68495(15) 0.0408(3) Uani 1 1 d .
O101 O 0.67694(12) 0.61563(6) 0.78154(18) 0.0511(3) Uani 1 1 d .
N10 N 0.83956(11) 0.46619(6) 0.53532(14) 0.0285(2) Uani 1 1 d .
H10A H 0.864478 0.443723 0.460834 0.034 Uiso 1 1 calc GR
H10B H 0.862915 0.436965 0.623931 0.034 Uiso 1 1 calc GR
H10C H 0.884598 0.510040 0.563849 0.034 Uiso 1 1 calc GR
N30 N 0.18581(12) 0.93683(7) 0.49074(15) 0.0337(3) Uani 1 1 d .
H30A H 0.145452 0.929347 0.382392 0.040 Uiso 1 1 calc GR
H30B H 0.157074 0.980729 0.515020 0.040 Uiso 1 1 calc GR
H30C H 0.160953 0.899952 0.542034 0.040 Uiso 1 1 calc GR
N20 N 0.51470(12) 0.78191(8) 0.40929(16) 0.0366(3) Uani 1 1 d .
H20A H 0.441429 0.808294 0.340556 0.044 Uiso 1 1 calc GR
H20B H 0.579555 0.777010 0.366605 0.044 Uiso 1 1 calc GR
H20C H 0.552748 0.805746 0.505496 0.044 Uiso 1 1 calc GR
C10 C 0.68536(16) 0.47916(10) 0.4648(2) 0.0436(4) Uani 1 1 d .
H10D H 0.660664 0.512305 0.371873 0.065 Uiso 1 1 calc GR
H10E H 0.657945 0.501575 0.546598 0.065 Uiso 1 1 calc GR
H10F H 0.636834 0.432072 0.430051 0.065 Uiso 1 1 calc GR
C20 C 0.46578(19) 0.70711(11) 0.4344(2) 0.0514(4) Uani 1 1 d .
H20D H 0.427183 0.680849 0.331090 0.077 Uiso 1 1 calc GR
H20E H 0.393882 0.712429 0.477477 0.077 Uiso 1 1 calc GR
H20F H 0.544302 0.679160 0.510921 0.077 Uiso 1 1 calc GR
C30 C 0.33978(17) 0.93758(10) 0.5444(2) 0.0476(4) Uani 1 1 d .
H30D H 0.365574 0.972018 0.477288 0.071 Uiso 1 1 calc GR
H30E H 0.372282 0.887990 0.533810 0.071 Uiso 1 1 calc GR
H30F H 0.382833 0.953218 0.657495 0.071 Uiso 1 1 calc GR

loop_
_atom_site_aniso_label
_atom_site_aniso_U_11
_atom_site_aniso_U_22
_atom_site_aniso_U_33
_atom_site_aniso_U_23
_atom_site_aniso_U_13
_atom_site_aniso_U_12
O103 0.0389(5) 0.0184(4) 0.0508(6) -0.0054(4) 0.0268(5) -0.0027(4)
N102 0.0241(5) 0.0233(5) 0.0349(6) -0.0054(4) 0.0133(4) -0.0022(4)
O106 0.0444(6) 0.0219(5) 0.0497(6) -0.0084(4) 0.0323(5) -0.0110(4)
C103 0.0230(5) 0.0196(5) 0.0256(6) -0.0006(4) 0.0114(4) -0.0008(4)
O107 0.0361(5) 0.0190(5) 0.0534(6) -0.0059(4) 0.0139(5) -0.0027(4)
C105 0.0259(6) 0.0160(5) 0.0299(6) -0.0004(4) 0.0129(5) 0.0010(4)
N103 0.0292(5) 0.0193(5) 0.0300(5) -0.0007(4) 0.0123(4) 0.0010(4)
C101 0.0266(6) 0.0180(5) 0.0302(6) 0.0015(5) 0.0145(5) -0.0020(4)
N101 0.0329(6) 0.0208(5) 0.0331(6) 0.0010(4) 0.0179(5) -0.0020(4)
O109 0.0462(6) 0.0283(5) 0.0836(9) 0.0000(5) 0.0480(6) -0.0003(5)
C102 0.0257(6) 0.0181(5) 0.0245(6) 0.0001(4) 0.0106(4) 0.0002(4)
O102 0.0453(6) 0.0241(5) 0.0589(7) 0.0155(5) 0.0263(5) 0.0053(4)
O108 0.0272(5) 0.0280(5) 0.0621(7) -0.0055(5) 0.0103(5) 0.0054(4)
C106 0.0260(6) 0.0210(6) 0.0324(6) 0.0002(5) 0.0144(5) -0.0009(4)
C104 0.0275(6) 0.0179(5) 0.0233(5) -0.0003(4) 0.0123(4) -0.0019(4)
O105 0.0492(6) 0.0333(6) 0.0651(7) 0.0001(5) 0.0425(6) -0.0040(5)
O104 0.0256(5) 0.0267(5) 0.0668(7) -0.0051(5) 0.0148(5) 0.0038(4)
O101 0.0455(6) 0.0318(6) 0.0940(10) 0.0076(6) 0.0467(7) -0.0030(5)
N10 0.0311(6) 0.0234(5) 0.0333(6) 0.0005(4) 0.0152(4) -0.0007(4)
N30 0.0357(6) 0.0289(6) 0.0393(7) 0.0046(5) 0.0180(5) -0.0020(5)
N20 0.0287(6) 0.0433(7) 0.0399(7) -0.0054(6) 0.0160(5) 0.0050(5)
C10 0.0311(7) 0.0444(9) 0.0532(9) -0.0008(7) 0.0146(6) 0.0010(6)
C20 0.0444(9) 0.0562(11) 0.0544(10) 0.0045(8) 0.0205(8) -0.0053(8)
C30 0.0367(8) 0.0421(9) 0.0664(11) 0.0038(8) 0.0231(8) 0.0013(7)

loop_
_atom_type_symbol
_atom_type_description
_atom_type_scat_dispersion_real
_atom_type_scat_dispersion_imag
_atom_type_scat_source
C C 0.0033 0.0016 'International Tables Vol C Tables 4.2.6.8 and 6.1.1.4'
H H 0.0000 0.0000 'International Tables Vol C Tables 4.2.6.8 and 6.1.1.4'
N N 0.0061 0.0033 'International Tables Vol C Tables 4.2.6.8 and 6.1.1.4'
O O 0.0106 0.0060 'International Tables Vol C Tables 4.2.6.8 and 6.1.1.4'

loop_
_geom_angle_atom_site_label_1
_geom_angle_atom_site_label_2
_geom_angle_atom_site_label_3
_geom_angle
O105 N102 C103 120.91(11)
O105 N102 O104 119.20(11)
O104 N102 C103 119.87(11)
N102 C103 C102 117.89(10)
N102 C103 C104 118.05(10)
C102 C103 C104 123.94(10)
N103 C105 C106 116.46(11)
N103 C105 C104 119.30(11)
C104 C105 C106 124.18(11)
O107 N103 C105 120.86(11)
O107 N103 O108 119.18(11)
O108 N103 C105 119.94(11)
N101 C101 C102 118.23(11)
N101 C101 C106 118.76(11)
C106 C101 C102 123.00(11)
O102 N101 C101 119.41(11)
O101 N101 C101 121.63(11)
O101 N101 O102 118.96(11)
O103 C102 C103 121.74(11)
O103 C102 C101 122.24(11)
C103 C102 C101 115.96(10)
C101 C106 C105 116.06(11)
O109 C106 C105 120.05(12)
O109 C106 C101 123.82(12)
O106 C104 C103 121.92(11)
O106 C104 C105 123.16(11)
C105 C104 C103 114.91(10)

loop_
_geom_bond_atom_site_label_1
_geom_bond_atom_site_label_2
_geom_bond_distance
O103 C102 1.2599(15)
N102 C103 1.3961(15)
N102 O105 1.2431(15)
N102 O104 1.2633(14)
O106 C104 1.2605(14)
C103 C102 1.4442(16)
C103 C104 1.4501(16)
O107 N103 1.2379(14)
C105 N103 1.4136(15)
C105 C106 1.4428(17)
C105 C104 1.4352(17)
N103 O108 1.2490(14)
C101 N101 1.4039(15)
C101 C102 1.4445(17)
C101 C106 1.4424(17)
N101 O102 1.2501(14)
N101 O101 1.2428(15)
O109 C106 1.2520(16)
N10 C10 1.4707(18)
N30 C30 1.4584(19)
N20 C20 1.469(2)
